data_4320547
loop_
_publ_author_name
'Daniel B. Leznoff'
'Bao-Yu Xue'
'Raymond J. Batchelor'
'Frederick W. B. Einstein'
'Brian O. Patrick'

_publ_contact_author
;
D. Leznoff
Dept. of Chemistry, Simon Fraser University
8888 University Way
Burnaby, B.C.
Canada
V5A 1S6
;
_publ_contact_author_email dleznoff@sfu.ca
_publ_contact_author_fax 604-291-3765
_publ_contact_author_phone 604-291-4887
_publ_section_title
;
 Gold-Gold Interactions as Crystal Engineering Design Elements in
 Heterobimetallic Coordination Polymers
;
_journal_name_full 'Inorganic Chemistry'
_journal_page_first 6026
_journal_page_last 6034
_journal_paper_doi 10.1021/ic010756e
_journal_volume 40
_journal_year 2001
_chemical_formula_moiety 'C8 H13 Au2 Cu N7 '
_chemical_formula_sum 'C8 H13 Au2 Cu N7'
_chemical_formula_weight 664.71
_chemical_name_systematic ?
_space_group_IT_number 9
_symmetry_cell_setting monoclinic
_symmetry_space_group_name_Hall 'I -2yc'
_symmetry_space_group_name_H-M 'I 1 c 1'
_cell_angle_alpha 90.0
_cell_angle_beta 112.86(2)
_cell_angle_gamma 90.0
_cell_formula_units_Z 8
_cell_length_a 12.447(2)
_cell_length_b 17.569(3)
_cell_length_c 14.040(2)
_cell_measurement_reflns_used 7843
_cell_measurement_temperature 173
_cell_measurement_theta_max 24.99
_cell_measurement_theta_min 3.47
_cell_volume 2829.1(9)
_computing_cell_refinement 'd*TREK (MSC, 1996-1998)'
_computing_data_collection 'd*TREK (MSC, 1996-1998)'
_computing_data_reduction 'd*TREK (MSC, 1996-1998)'
_computing_molecular_graphics NRCVAX
_computing_publication_material 'NRCVAX TABLES Jan 94 Version and CRYSTALS'
_computing_structure_refinement CRYSTALS
_computing_structure_solution NRCVAX
_diffrn_ambient_temperature 173.2
_diffrn_detector_area_resol_mean 11.76
_diffrn_measurement_device_type 'Rigaku/ADSC CCD'
_diffrn_measurement_method 'area detector'
_diffrn_radiation_detector CCD
_diffrn_radiation_monochromator graphite
_diffrn_radiation_source 'X-ray tube'
_diffrn_radiation_type 'Mo K\a'
_diffrn_radiation_wavelength 0.71069
_diffrn_reflns_av_R_equivalents 0.030
_diffrn_reflns_av_sigmaI/netI 3419
_diffrn_reflns_limit_h_max 13
_diffrn_reflns_limit_h_min -14
_diffrn_reflns_limit_k_max 20
_diffrn_reflns_limit_k_min -20
_diffrn_reflns_limit_l_max 16
_diffrn_reflns_limit_l_min -16
_diffrn_reflns_number 4764
_diffrn_reflns_reduction_process 'Lp corrections applied'
_diffrn_reflns_theta_max 24.99
_diffrn_reflns_theta_min 3.47
_diffrn_standards_decay_% 0.00
_diffrn_standards_interval_count 0
_diffrn_standards_number 0
_exptl_absorpt_coefficient_mu 22.12
_exptl_absorpt_correction_T_max 1.0000
_exptl_absorpt_correction_T_min 0.4399
_exptl_absorpt_correction_type multi-scan
_exptl_crystal_colour cyan
_exptl_crystal_density_diffrn 3.121
_exptl_crystal_description prism
_exptl_crystal_F_000 2343.75
_exptl_crystal_size_max 0.11
_exptl_crystal_size_mid 0.07
_exptl_crystal_size_min 0.05
_refine_diff_density_max 3.5(5)
_refine_diff_density_min -3.6(5)
_refine_ls_abs_structure_Flack 0.628(18)
_refine_ls_goodness_of_fit_obs 1.10
_refine_ls_hydrogen_treatment constr
_refine_ls_matrix_type full
_refine_ls_number_parameters 177
_refine_ls_number_reflns 3316
_refine_ls_R_factor_obs 0.046
_refine_ls_shift/esd_max 0.001
_refine_ls_structure_factor_coef F
_refine_ls_weighting_details
;
Chebychev polynomial with 3 parameters, Carruthers & Watkin , 1979,
12.9    -6.85     11.2
;
_refine_ls_weighting_scheme calc
_refine_ls_wR_factor_obs 0.051
_reflns_number_observed 3419
_reflns_number_total 3714
_reflns_observed_criterion 'Inet > 2.0\s(Inet)'
_cod_data_source_file ic010756e_2.cif
_cod_data_source_block cuautren
_cod_original_cell_volume 2829.1
_cod_original_formula_sum 'C8 H13 Au2 Cu N7 '
_cod_database_code 4320547

loop_
_symmetry_equiv_pos_as_xyz
x,y,z
1/2+x,1/2+y,1/2+z
x,-y,1/2+z
1/2+x,1/2-y,z

loop_
_atom_site_aniso_label
_atom_site_aniso_U_11
_atom_site_aniso_U_22
_atom_site_aniso_U_33
_atom_site_aniso_U_12
_atom_site_aniso_U_13
_atom_site_aniso_U_23
_atom_site_aniso_type_symbol
Au1 0.0238(3) 0.0181(3) 0.0190(4) 0.00029(23) 0.0047(3) 0.00350(23) Au
Au2 0.0262(4) 0.0184(3) 0.0168(4) 0.00133(22) 0.0019(3) -0.00244(21) Au
Au3 0.0227(3) 0.0165(3) 0.0205(4) -0.00013(23) 0.0025(3) 0.00459(22) Au
Au4 0.0289(4) 0.0179(3) 0.0213(4) -0.00370(24) 0.0022(3) -0.00101(23) Au
Cu1 0.0220(11) 0.0184(8) 0.0139(10) 0.0031(7) 0.0033(8) 0.0009(7) Cu
Cu2 0.0203(11) 0.0195(8) 0.0146(10) -0.0018(7) 0.0005(8) 0.0034(7) Cu

loop_
_atom_site_label
_atom_site_fract_x
_atom_site_fract_y
_atom_site_fract_z
_atom_site_U_iso_or_equiv
_atom_site_thermal_displace_type
_atom_site_calc_flag
_atom_site_refinement_flags
_atom_site_type_symbol
Au1 0.66735(12) 0.51120(3) 0.28361(11) 0.0214(3) Uani ? . Au
Au2 0.78368(12) 0.47939(3) 0.04048(11) 0.0224(4) Uani ? . Au
Au3 1.01560(12) 0.51397(3) -0.23383(11) 0.0217(3) Uani ? . Au
Au4 1.10833(12) 0.47410(3) 0.52482(11) 0.0250(4) Uani ? . Au
Cu1 0.84171(20) 0.24708(9) 0.36280(17) 0.0192(10) Uani ? . Cu
Cu2 0.91576(20) 0.25685(10) -0.12352(17) 0.0200(10) Uani ? . Cu
N11 0.7614(13) 0.2298(7) 0.4597(11) 0.024(3) Uiso ? . N
N14 0.9241(12) 0.1486(6) 0.4212(10) 0.0160(24) Uiso ? . N
N17 0.8919(12) 0.2255(7) 0.2478(11) 0.021(3) Uiso ? . N
N21 1.0767(13) 0.2398(8) -0.0148(12) 0.027(3) Uiso ? . N
N24 0.8798(12) 0.1559(6) -0.0775(11) 0.0166(23) Uiso ? . N
N27 0.7628(13) 0.2418(8) -0.2464(12) 0.026(3) Uiso ? . N
N101 0.7686(13) 0.3477(8) 0.3103(12) 0.024(3) Uiso ? . N
N102 0.5430(14) 0.6669(8) 0.2709(13) 0.029(3) Uiso ? . N
N201 0.6863(14) 0.6394(8) 0.0627(12) 0.029(3) Uiso ? . N
N202 0.8444(13) 0.3147(8) -0.0068(12) 0.028(3) Uiso ? . N
N301 0.9514(13) 0.3542(7) -0.1762(12) 0.025(3) Uiso ? . N
N302 1.1127(15) 0.6717(9) -0.2632(13) 0.032(3) Uiso ? . N
N401 1.2495(14) 0.6244(8) 0.5616(13) 0.027(3) Uiso ? . N
N402 1.0009(15) 0.3125(9) 0.4842(14) 0.034(3) Uiso ? . N
C12 0.8263(17) 0.1739(10) 0.5354(15) 0.028(4) Uiso ? . C
C13 0.8645(15) 0.1102(9) 0.4817(13) 0.022(3) Uiso ? . C
C15 0.9310(16) 0.1040(9) 0.3349(14) 0.027(4) Uiso ? . C
C16 0.9714(16) 0.1558(10) 0.2751(15) 0.027(4) Uiso ? . C
C22 1.0731(17) 0.1772(10) 0.0536(15) 0.030(4) Uiso ? . C
C23 0.9891(16) 0.1169(9) -0.0146(14) 0.023(3) Uiso ? . C
C25 0.8011(16) 0.1135(10) -0.1668(15) 0.027(4) Uiso ? . C
C26 0.7051(16) 0.1709(9) -0.2262(15) 0.027(4) Uiso ? . C
C101 0.7358(14) 0.4089(8) 0.2966(13) 0.019(3) Uiso ? . C
C102 0.5873(15) 0.6118(8) 0.2703(13) 0.021(3) Uiso ? . C
C201 0.7225(15) 0.5818(9) 0.0570(14) 0.024(3) Uiso ? . C
C202 0.8287(16) 0.3752(9) 0.0153(15) 0.024(3) Uiso ? . C
C301 0.9668(16) 0.4124(9) -0.2005(14) 0.027(4) Uiso ? . C
C302 1.0745(14) 0.6147(8) -0.2572(12) 0.016(3) Uiso ? . C
C401 1.1995(15) 0.5695(9) 0.5520(14) 0.022(3) Uiso ? . C
C402 1.0306(16) 0.3725(10) 0.5003(14) 0.025(4) Uiso ? . C
H111 0.7581(13) 0.2752(7) 0.4927(11) 0.038(11) Uiso ? . H
H112 0.6861(13) 0.2121(7) 0.4230(11) 0.038(11) Uiso ? . H
H141 1.0007(12) 0.1556(6) 0.4675(10) 0.038(11) Uiso ? . H
H171 0.9328(12) 0.2671(7) 0.2381(11) 0.038(11) Uiso ? . H
H172 0.8272(12) 0.2163(7) 0.1873(11) 0.038(11) Uiso ? . H
H121 0.8928(17) 0.1972(10) 0.5860(15) 0.038(11) Uiso ? . H
H122 0.7784(17) 0.1533(10) 0.5677(15) 0.038(11) Uiso ? . H
H131 0.9170(15) 0.0769(9) 0.5314(13) 0.038(11) Uiso ? . H
H132 0.7988(15) 0.0822(9) 0.4374(13) 0.038(11) Uiso ? . H
H151 0.9838(16) 0.0627(9) 0.3604(14) 0.038(11) Uiso ? . H
H152 0.8561(16) 0.0849(9) 0.2929(14) 0.038(11) Uiso ? . H
H161 1.0492(16) 0.1708(10) 0.3157(15) 0.038(11) Uiso ? . H
H162 0.9690(16) 0.1315(10) 0.2139(15) 0.038(11) Uiso ? . H
H211 1.1276(13) 0.2275(8) -0.0464(12) 0.038(11) Uiso ? . H
H212 1.1019(13) 0.2842(8) 0.0237(12) 0.038(11) Uiso ? . H
H241 0.8396(12) 0.1607(6) -0.0341(11) 0.038(11) Uiso ? . H
H271 0.7766(13) 0.2362(8) -0.3066(12) 0.038(11) Uiso ? . H
H272 0.7145(13) 0.2836(8) -0.2530(12) 0.038(11) Uiso ? . H
H221 1.1489(17) 0.1561(10) 0.0865(15) 0.038(11) Uiso ? . H
H222 1.0468(17) 0.1955(10) 0.1046(15) 0.038(11) Uiso ? . H
H231 1.0219(16) 0.0927(9) -0.0575(14) 0.038(11) Uiso ? . H
H232 0.9743(16) 0.0800(9) 0.0283(14) 0.038(11) Uiso ? . H
H251 0.8404(16) 0.0958(10) -0.2085(15) 0.038(11) Uiso ? . H
H252 0.7684(16) 0.0715(10) -0.1449(15) 0.038(11) Uiso ? . H
H261 0.6551(16) 0.1495(9) -0.2902(15) 0.038(11) Uiso ? . H
H262 0.6609(16) 0.1834(9) -0.1864(15) 0.038(11) Uiso ? . H

loop_
_atom_type_symbol
_atom_type_description
_atom_type_scat_dispersion_real
_atom_type_scat_dispersion_imag
_atom_type_scat_source
Au ? -2.688 8.798 'International Tables Vol. IV Table 2.2B'
Cu ? 0.263 1.266 'International Tables Vol. IV Table 2.2B'
N ? 0.004 0.003 'International Tables Vol. IV Table 2.2B'
C ? 0.002 0.002 'International Tables Vol. IV Table 2.2B'
H ? 0.000 0.000 'International Tables Vol. IV Table 2.2B'

loop_
_geom_angle_atom_site_label_1
_geom_angle_atom_site_label_2
_geom_angle_atom_site_label_3
_geom_angle
_geom_angle_site_symmetry_1
_geom_angle_site_symmetry_2
_geom_angle_site_symmetry_3
_geom_angle_publ_flag
Au1 Au2 Au3 150.86(7) 3_564 1_555 3_565 ?
Au2 Au3 Au4 145.62(7) 1_555 3_565 1_555 ?
C101 Au1 C102 175.9(8) ? ? ? ?
C201 Au2 C202 174.5(7) ? ? ? ?
C301 Au3 C302 175.7(6) ? ? ? ?
C401 Au4 C402 174.5(8) ? ? ? ?
N11 Cu1 N14 84.4(6) ? ? ? ?
N11 Cu1 N17 157.7(5) ? ? ? ?
N11 Cu1 N101 96.3(7) ? ? ? ?
N11 Cu1 N402 94.8(7) ? ? ? ?
N14 Cu1 N17 84.0(6) ? ? ? ?
N14 Cu1 N101 176.7(5) ? ? ? ?
N14 Cu1 N402 88.4(5) ? ? ? ?
N17 Cu1 N101 96.4(6) ? ? ? ?
N17 Cu1 N402 103.9(7) ? ? ? ?
N101 Cu1 N402 88.3(5) ? ? ? ?
N21 Cu2 N24 84.5(6) ? ? ? ?
N21 Cu2 N27 162.4(6) ? ? ? ?
N21 Cu2 N202 94.0(6) ? ? ? ?
N21 Cu2 N301 96.3(6) ? ? ? ?
N24 Cu2 N27 84.6(6) ? ? ? ?
N24 Cu2 N202 88.0(6) ? ? ? ?
N24 Cu2 N301 176.8(7) ? ? ? ?
N27 Cu2 N202 99.4(6) ? ? ? ?
N27 Cu2 N301 93.8(6) ? ? ? ?
N202 Cu2 N301 94.9(6) ? ? ? ?
Cu1 N11 C12 108.6(13) ? ? ? ?
Cu1 N14 C13 109.4(10) ? ? ? ?
Cu1 N14 C15 107.7(9) ? ? ? ?
C13 N14 C15 115.4(12) ? ? ? ?
Cu1 N17 C16 109.1(12) ? ? ? ?
Cu2 N21 C22 109.4(11) ? ? ? ?
Cu2 N24 C23 109.7(11) ? ? ? ?
Cu2 N24 C25 109.6(11) ? ? ? ?
C23 N24 C25 115.6(13) ? ? ? ?
Cu2 N27 C26 107.6(10) ? ? ? ?
Cu1 N101 C101 168.8(14) ? ? ? ?
Cu2 N301 C301 173.5(18) ? ? ? ?
Cu1 N402 C402 137.0(13) ? ? ? ?
Cu2 N202 C202 137.1(17) ? ? ? ?
N11 C12 C13 109.2(16) ? ? ? ?
N14 C13 C12 105.7(13) ? ? ? ?
N14 C15 C16 106.6(14) ? ? ? ?
N17 C16 C15 108.2(18) ? ? ? ?
N21 C22 C23 107.2(14) ? ? ? ?
N24 C23 C22 107.4(13) ? ? ? ?
N24 C25 C26 104.6(14) ? ? ? ?
N27 C26 C25 108.3(15) ? ? ? ?
Au1 C101 N101 172.6(19) ? ? ? ?
Au1 C102 N102 174.2(19) ? ? ? ?
Au2 C201 N201 177.6(16) ? ? ? ?
Au2 C202 N202 173.4(14) ? ? ? ?
Au3 C301 N301 172.8(15) ? ? ? ?
Au3 C302 N302 175.1(14) ? ? ? ?
Au4 C401 N401 176.1(17) ? ? ? ?
Au4 C402 N402 169.9(20) ? ? ? ?

loop_
_geom_bond_atom_site_label_1
_geom_bond_atom_site_label_2
_geom_bond_distance
_geom_bond_site_symmetry_1
_geom_bond_site_symmetry_2
_geom_bond_publ_flag
Au1 C101 1.967(15) ? ? ?
Au1 C102 2.001(16) ? ? ?
Au2 C201 2.002(17) ? ? ?
Au2 C202 1.986(17) ? ? ?
Au3 C301 1.998(18) ? ? ?
Au3 C302 1.991(16) ? ? ?
Au4 C401 1.976(16) ? ? ?
Au4 C402 1.995(17) ? ? ?
Cu1 N11 2.000(19) ? ? ?
Cu1 N14 2.016(11) ? ? ?
Cu1 N17 1.981(18) ? ? ?
Cu1 N101 1.995(13) ? ? ?
Cu1 N402 2.352(15) ? ? ?
Cu2 N21 2.014(13) ? ? ?
Cu2 N24 1.997(13) ? ? ?
Cu2 N27 2.030(13) ? ? ?
Cu2 N202 2.375(19) ? ? ?
Cu2 N301 1.980(15) ? ? ?
N11 C12 1.442(21) ? ? ?
N14 C13 1.49(3) ? ? ?
N14 C15 1.47(3) ? ? ?
N17 C16 1.527(22) ? ? ?
N21 C22 1.47(3) ? ? ?
N24 C23 1.473(20) ? ? ?
N24 C25 1.460(21) ? ? ?
N27 C26 1.520(25) ? ? ?
N101 C101 1.139(20) ? ? ?
N102 C102 1.115(22) ? ? ?
N201 C201 1.123(23) ? ? ?
N202 C202 1.144(22) ? ? ?
N301 C301 1.119(23) ? ? ?
N302 C302 1.125(23) ? ? ?
N401 C401 1.128(22) ? ? ?
N402 C402 1.111(23) ? ? ?
C12 C13 1.52(3) ? ? ?
C15 C16 1.45(3) ? ? ?
C22 C23 1.534(23) ? ? ?
C25 C26 1.538(24) ? ? ?

loop_
_geom_contact_atom_site_label_1
_geom_contact_atom_site_label_2
_geom_contact_distance
_geom_contact_site_symmetry_1
_geom_contact_site_symmetry_2
_geom_contact_publ_flag
Au1 Au2 3.3276(21) 3_564 1_555 ?
Au2 Au3 3.3586(19) 1_555 3_565 ?
Au3 Au4 3.3626(22) 3_565 1_555 ?
? ? ? ? ? ?

loop_
_geom_hbond_atom_site_label_D
_geom_hbond_site_symmetry_D
_geom_hbond_atom_site_label_H
_geom_hbond_site_symmetry_H
_geom_hbond_atom_site_label_A
_geom_hbond_site_symmetry_A
_geom_hbond_distance_DH
_geom_hbond_distance_HA
_geom_hbond_distance_DA
_geom_hbond_angle_DHA
_geom_hbond_publ_flag
N11 . H111 . N201 3_565 0.93 2.17 3.048(19) 158 ?
N11 . H112 . N302 2_445 0.93 2.51 3.125(23) 124 ?
N14 . H141 . N201 2_545 0.93 2.19 3.097(21) 164 ?
N17 . H172 . N401 2_444 0.93 2.31 3.088(21) 141 ?
N21 . H211 . N102 2_544 0.93 2.59 3.146(22) 146 ?
N21 . H212 . N401 3_564 0.93 2.34 3.110(21) 140 ?
N24 . H241 . N401 2_444 0.93 2.15 3.035(20) 158 ?
N27 . H272 . N102 3_564 0.93 2.45 3.261(21) 146 ?

loop_
_geom_torsion_atom_site_label_1
_geom_torsion_atom_site_label_2
_geom_torsion_atom_site_label_3
_geom_torsion_atom_site_label_4
_geom_torsion
_geom_torsion_site_symmetry_1
_geom_torsion_site_symmetry_2
_geom_torsion_site_symmetry_3
_geom_torsion_site_symmetry_4
_geom_torsion_publ_flag
N14 Cu1 N11 C12 16.5(7) . . . . .
N17 Cu1 N11 C12 75.7(9) . . . . .
N101 Cu1 N11 C12 -160.2(11) . . . . .
N402 Cu1 N11 C12 -71.4(9) . . . . .
N11 Cu1 N14 C13 12.5(7) . . . . .
N11 Cu1 N14 C15 138.7(10) . . . . .
N17 Cu1 N14 C13 -148.3(10) . . . . .
N17 Cu1 N14 C15 -22.1(7) . . . . .
N101 Cu1 N14 C13 114.7(9) . . . . .
N101 Cu1 N14 C15 -119.1(10) . . . . .
N402 Cu1 N14 C13 107.5(9) . . . . .
N402 Cu1 N14 C15 -126.2(10) . . . . .
N11 Cu1 N17 C16 -65.6(8) . . . . .
N14 Cu1 N17 C16 -6.3(7) . . . . .
N101 Cu1 N17 C16 170.4(11) . . . . .
N402 Cu1 N17 C16 80.6(9) . . . . .
N11 Cu1 N101 C101 62.1(10) . . . . .
N14 Cu1 N101 C101 -39.7(9) . . . . .
N17 Cu1 N101 C101 -136.4(12) . . . . .
N402 Cu1 N101 C101 -32.6(9) . . . . .
N11 Cu1 N402 C402 -103.5(13) . . . . .
N14 Cu1 N402 C402 172.2(15) . . . . .
N17 Cu1 N402 C402 88.8(12) . . . . .
N101 Cu1 N402 C402 -7.4(10) . . . . .
N24 Cu2 N21 C22 -14.2(7) . . . . .
N27 Cu2 N21 C22 -66.1(9) . . . . .
N202 Cu2 N21 C22 73.5(9) . . . . .
N301 Cu2 N21 C22 168.9(12) . . . . .
N21 Cu2 N24 C23 -14.6(7) . . . . .
N21 Cu2 N24 C25 -142.6(10) . . . . .
N27 Cu2 N24 C23 151.6(10) . . . . .
N27 Cu2 N24 C25 23.6(8) . . . . .
N202 Cu2 N24 C23 -108.8(9) . . . . .
N202 Cu2 N24 C25 123.3(10) . . . . .
N301 Cu2 N24 C23 91.2(9) . . . . .
N301 Cu2 N24 C25 -36.8(8) . . . . .
N21 Cu2 N27 C26 58.7(8) . . . . .
N24 Cu2 N27 C26 6.8(7) . . . . .
N202 Cu2 N27 C26 -80.3(9) . . . . .
N301 Cu2 N27 C26 -176.0(11) . . . . .
N21 Cu2 N202 C202 99.0(12) . . . . .
N24 Cu2 N202 C202 -176.7(13) . . . . .
N27 Cu2 N202 C202 -92.5(12) . . . . .
N301 Cu2 N202 C202 2.3(9) . . . . .
N21 Cu2 N301 C301 -99.8(12) . . . . .
N24 Cu2 N301 C301 154.7(13) . . . . .
N27 Cu2 N301 C301 94.6(12) . . . . .
N202 Cu2 N301 C301 -5.2(9) . . . . .
Cu1 N11 C12 C13 -42.0(7) . . . . .
Cu1 N14 C13 C12 -36.9(7) . . . . .
C15 N14 C13 C12 -158.6(16) . . . . .
Cu1 N14 C15 C16 46.9(8) . . . . .
C13 N14 C15 C16 169.5(17) . . . . .
Cu1 N17 C16 C15 34.3(8) . . . . .
Cu2 N21 C22 C23 38.7(8) . . . . .
Cu2 N24 C23 C22 39.2(8) . . . . .
C25 N24 C23 C22 163.7(17) . . . . .
Cu2 N24 C25 C26 -47.4(8) . . . . .
C23 N24 C25 C26 -171.9(17) . . . . .
Cu2 N27 C26 C25 -34.5(8) . . . . .
N11 C12 C13 N14 52.2(10) . . . . .
N14 C15 C16 N17 -53.0(10) . . . . .
N21 C22 C23 N24 -51.1(10) . . . . .
N24 C25 C26 N27 53.6(10) . . . . .
C101 AU1 AU2 C201 48.7 3_564 3_564 . . .
C101 AU1 AU2 C202 -135.791 3_564 3_564 . . .
C102 AU1 AU2 C201 -127.236 3_564 3_564 . . .
C102 AU1 AU2 C202 48.280 3_564 3_564 . . .
C201 AU2 AU3 C301 1.632 . . 3_565 3_565 .
C201 AU2 AU3 C302 -178.277 . . 3_565 3_565 .
C202 AU2 AU3 C301 -175.981 . . 3_565 3_565 .
C202 AU2 AU3 C302 4.110 . . 3_565 3_565 .
C301 AU3 AU4 C401 -53.478 3_565 3_565 . . .
C301 AU3 AU4 C402 131.947 3_565 3_565 . . .
C302 AU3 AU4 C401 124.089 3_565 3_565 . . .
C302 AU3 AU4 C402 -50.486 3_565 3_565 . . .
? ? ? ? ? ? ? ? ? ?
